data_7104192
loop_
_publ_author_name
'Pattacini, Roberto'
'Jie, Suyun'
'Braunstein, Pierre'

_publ_section_title
;
 Facile dichloromethane activation and phosphine methylation. Isolation
 of unprecedented zwitterionic organozinc and organocobalt
 intermediates.
;
_journal_issue 8
_journal_name_full 'Chemical communications (Cambridge, England)'
_journal_page_first 890
_journal_page_last 892
_journal_paper_doi 10.1039/b817728g
_journal_volume 34
_journal_year 2009
_chemical_formula_moiety 'C17 H19 Cl3 N P S Zn'
_chemical_formula_sum 'C17 H19 Cl3 N P S Zn'
_chemical_formula_weight 472.08
_chemical_name_systematic
;
?
;
_space_group_IT_number 14
_symmetry_cell_setting monoclinic
_symmetry_Int_Tables_number 14
_symmetry_space_group_name_Hall '-P 2ybc'
_symmetry_space_group_name_H-M 'P 1 21/c 1'
_atom_sites_solution_hydrogens geom
_atom_sites_solution_primary direct
_atom_sites_solution_secondary difmap
_audit_creation_method SHELXL-97
_cell_angle_alpha 90.00
_cell_angle_beta 100.946(3)
_cell_angle_gamma 90.00
_cell_formula_units_Z 4
_cell_length_a 8.9222(2)
_cell_length_b 17.2090(9)
_cell_length_c 13.8494(7)
_cell_measurement_reflns_used 3886
_cell_measurement_temperature 173(2)
_cell_measurement_theta_max 26.48
_cell_measurement_theta_min 0.998
_cell_volume 2087.78(16)
_computing_cell_refinement 'HKL Scalepack (Otwinowski & Minor 1997)'
_computing_data_reduction 'HKL Denzo and Scalepack (Otwinowski & Minor 1997)'
_computing_molecular_graphics ORTEP-3
_computing_publication_material PLATON
_computing_structure_refinement 'SHELXL-97 (Sheldrick, 1997)'
_computing_structure_solution 'SHELXS-97 (Sheldrick, 1997)'
_diffrn_ambient_temperature 173(2)
_diffrn_detector_area_resol_mean 9
_diffrn_measured_fraction_theta_full 1.000
_diffrn_measured_fraction_theta_max 1.000
_diffrn_measurement_device_type KappaCCD
_diffrn_measurement_method CCD
_diffrn_radiation_monochromator graphite
_diffrn_radiation_source 'fine-focus sealed tube'
_diffrn_radiation_type MoK\a
_diffrn_radiation_wavelength 0.71073
_diffrn_reflns_av_R_equivalents 0.0289
_diffrn_reflns_av_sigmaI/netI 0.0485
_diffrn_reflns_limit_h_max 11
_diffrn_reflns_limit_h_min -11
_diffrn_reflns_limit_k_max 19
_diffrn_reflns_limit_k_min -21
_diffrn_reflns_limit_l_max 17
_diffrn_reflns_limit_l_min -17
_diffrn_reflns_number 7536
_diffrn_reflns_theta_full 26.50
_diffrn_reflns_theta_max 26.50
_diffrn_reflns_theta_min 1.91
_exptl_absorpt_coefficient_mu 1.736
_exptl_absorpt_correction_type none
_exptl_crystal_colour colorless
_exptl_crystal_density_diffrn 1.502
_exptl_crystal_density_method 'not measured'
_exptl_crystal_description prism
_exptl_crystal_F_000 960
_exptl_crystal_size_max 0.12
_exptl_crystal_size_mid 0.12
_exptl_crystal_size_min 0.08
_refine_diff_density_max 0.315
_refine_diff_density_min -0.323
_refine_diff_density_rms 0.064
_refine_ls_extinction_method none
_refine_ls_goodness_of_fit_ref 0.986
_refine_ls_hydrogen_treatment constr
_refine_ls_matrix_type full
_refine_ls_number_parameters 218
_refine_ls_number_reflns 4340
_refine_ls_number_restraints 0
_refine_ls_restrained_S_all 0.986
_refine_ls_R_factor_all 0.0717
_refine_ls_R_factor_gt 0.0362
_refine_ls_shift/su_max 0.000
_refine_ls_shift/su_mean 0.000
_refine_ls_structure_factor_coef Fsqd
_refine_ls_weighting_details 'calc w=1/[\s^2^(Fo^2^)+(0.0473P)^2^+0.0000P] where P=(Fo^2^+2Fc^2^)/3'
_refine_ls_weighting_scheme calc
_refine_ls_wR_factor_gt 0.0831
_refine_ls_wR_factor_ref 0.0922
_reflns_number_gt 2911
_reflns_number_total 4340
_reflns_threshold_expression >2sigma(I)
_cod_data_source_file b817728g.txt
_cod_data_source_block 2th
_cod_original_sg_symbol_H-M 'P 21/c'
_cod_database_code 7104192

loop_
_symmetry_equiv_pos_as_xyz
'x, y, z'
'-x, y+1/2, -z+1/2'
'-x, -y, -z'
'x, -y-1/2, z-1/2'

loop_
_atom_site_label
_atom_site_type_symbol
_atom_site_fract_x
_atom_site_fract_y
_atom_site_fract_z
_atom_site_U_iso_or_equiv
_atom_site_adp_type
_atom_site_occupancy
_atom_site_symmetry_multiplicity
_atom_site_calc_flag
_atom_site_refinement_flags
_atom_site_disorder_assembly
_atom_site_disorder_group
Zn1 Zn -0.15301(3) 0.461943(19) 0.79345(2) 0.04227(12) Uani 1 1 d . . .
N1 N 0.0539(2) 0.42530(14) 0.87770(16) 0.0409(5) Uani 1 1 d . . .
Cl1 Cl -0.14102(8) 0.41839(5) 0.64290(6) 0.0581(2) Uani 1 1 d . . .
Cl2 Cl -0.15806(9) 0.59121(5) 0.81425(6) 0.0621(2) Uani 1 1 d . . .
Cl3 Cl -0.34095(7) 0.40109(5) 0.85228(6) 0.0519(2) Uani 1 1 d . . .
P1 P -0.02521(7) 0.22251(4) 0.94335(5) 0.04108(19) Uani 1 1 d . . .
S1 S 0.30102(8) 0.34423(5) 0.93042(7) 0.0677(3) Uani 1 1 d . . .
C1 C 0.0140(3) 0.28637(16) 0.8464(2) 0.0441(7) Uani 1 1 d . . .
H1A H 0.0668 0.2567 0.8035 0.053 Uiso 1 1 calc R . .
H1B H -0.0824 0.3034 0.8075 0.053 Uiso 1 1 calc R . .
C2 C 0.1082(3) 0.35699(18) 0.88180(19) 0.0416(7) Uani 1 1 d . . .
C3 C 0.1666(3) 0.48494(18) 0.9185(2) 0.0537(8) Uani 1 1 d . . .
H3A H 0.1331 0.5117 0.9722 0.064 Uiso 1 1 calc R . .
H3B H 0.1758 0.5229 0.8681 0.064 Uiso 1 1 calc R . .
C4 C 0.3209(3) 0.44646(19) 0.9554(3) 0.0618(9) Uani 1 1 d . . .
H4A H 0.3528 0.4552 1.0255 0.074 Uiso 1 1 calc R . .
H4B H 0.3975 0.4684 0.9221 0.074 Uiso 1 1 calc R . .
C5 C -0.1107(3) 0.27677(18) 1.0273(2) 0.0517(8) Uani 1 1 d . . .
H5A H -0.2009 0.3020 0.9925 0.078 Uiso 1 1 calc R . .
H5B H -0.0399 0.3151 1.0589 0.078 Uiso 1 1 calc R . .
H5C H -0.1377 0.2425 1.0760 0.078 Uiso 1 1 calc R . .
C6 C -0.1570(3) 0.15241(17) 0.8816(2) 0.0460(7) Uani 1 1 d . . .
C7 C -0.2964(3) 0.1798(2) 0.8274(3) 0.0698(10) Uani 1 1 d . . .
H7 H -0.3175 0.2327 0.8227 0.084 Uiso 1 1 calc R . .
C8 C -0.4015(4) 0.1261(2) 0.7813(3) 0.0809(12) Uani 1 1 d . . .
H8 H -0.4943 0.1432 0.7452 0.097 Uiso 1 1 calc R . .
C9 C -0.3707(4) 0.0484(2) 0.7880(3) 0.0735(11) Uani 1 1 d . . .
H9 H -0.4433 0.0131 0.7573 0.088 Uiso 1 1 calc R . .
C10 C -0.2330(4) 0.0217(2) 0.8401(3) 0.0727(10) Uani 1 1 d . . .
H10 H -0.2121 -0.0313 0.8434 0.087 Uiso 1 1 calc R . .
C11 C -0.1265(3) 0.07389(18) 0.8872(2) 0.0549(8) Uani 1 1 d . . .
H11 H -0.0339 0.0561 0.9229 0.066 Uiso 1 1 calc R . .
C12 C 0.1527(3) 0.18167(16) 1.0038(2) 0.0433(7) Uani 1 1 d . . .
C13 C 0.2390(3) 0.13871(19) 0.9497(2) 0.0605(8) Uani 1 1 d . . .
H13 H 0.1994 0.1251 0.8849 0.073 Uiso 1 1 calc R . .
C14 C 0.3863(4) 0.1162(2) 0.9943(3) 0.0770(11) Uani 1 1 d . . .
H14 H 0.4453 0.0872 0.9588 0.092 Uiso 1 1 calc R . .
C15 C 0.4444(4) 0.1363(2) 1.0891(3) 0.0765(11) Uani 1 1 d . . .
H15 H 0.5434 0.1218 1.1175 0.092 Uiso 1 1 calc R . .
C16 C 0.3580(4) 0.1779(2) 1.1431(3) 0.0676(10) Uani 1 1 d . . .
H16 H 0.3972 0.1903 1.2084 0.081 Uiso 1 1 calc R . .
C17 C 0.2125(3) 0.20112(18) 1.1000(2) 0.0530(8) Uani 1 1 d . . .
H17 H 0.1545 0.2301 1.1360 0.064 Uiso 1 1 calc R . .

loop_
_atom_site_aniso_label
_atom_site_aniso_U_11
_atom_site_aniso_U_22
_atom_site_aniso_U_33
_atom_site_aniso_U_23
_atom_site_aniso_U_13
_atom_site_aniso_U_12
Zn1 0.04032(19) 0.0417(2) 0.0425(2) -0.00124(15) 0.00201(13) -0.00222(13)
N1 0.0336(11) 0.0426(15) 0.0445(14) -0.0015(11) 0.0027(9) -0.0086(10)
Cl1 0.0644(5) 0.0642(6) 0.0459(5) -0.0099(4) 0.0113(3) -0.0086(4)
Cl2 0.0774(5) 0.0421(5) 0.0616(5) -0.0052(4) -0.0002(4) 0.0010(4)
Cl3 0.0381(3) 0.0566(5) 0.0603(5) 0.0069(4) 0.0079(3) 0.0007(3)
P1 0.0410(4) 0.0361(4) 0.0432(4) -0.0011(3) 0.0006(3) -0.0012(3)
S1 0.0341(4) 0.0641(6) 0.0992(7) 0.0018(5) -0.0019(4) -0.0024(3)
C1 0.0441(14) 0.0427(17) 0.0416(17) -0.0011(14) -0.0013(12) -0.0035(12)
C2 0.0377(14) 0.053(2) 0.0347(16) 0.0043(14) 0.0077(11) -0.0063(13)
C3 0.0439(15) 0.055(2) 0.059(2) -0.0008(16) 0.0025(13) -0.0152(14)
C4 0.0371(15) 0.074(2) 0.072(2) -0.0137(19) 0.0042(14) -0.0134(14)
C5 0.0527(17) 0.049(2) 0.054(2) -0.0007(15) 0.0107(14) 0.0060(14)
C6 0.0455(15) 0.0446(19) 0.0456(18) -0.0039(14) 0.0032(12) -0.0077(13)
C7 0.0543(18) 0.055(2) 0.090(3) -0.005(2) -0.0117(16) -0.0032(16)
C8 0.0534(19) 0.079(3) 0.100(3) -0.015(2) -0.0101(18) -0.0118(19)
C9 0.074(2) 0.071(3) 0.076(3) -0.022(2) 0.0147(19) -0.037(2)
C10 0.080(2) 0.050(2) 0.088(3) -0.014(2) 0.015(2) -0.0182(18)
C11 0.0603(18) 0.044(2) 0.057(2) -0.0028(16) 0.0039(14) -0.0077(15)
C12 0.0461(15) 0.0362(17) 0.0455(18) 0.0000(14) 0.0038(12) -0.0004(12)
C13 0.0638(19) 0.061(2) 0.055(2) -0.0011(17) 0.0076(16) 0.0080(16)
C14 0.065(2) 0.082(3) 0.088(3) 0.009(2) 0.024(2) 0.0269(19)
C15 0.0446(18) 0.088(3) 0.090(3) 0.021(2) -0.0042(18) 0.0066(18)
C16 0.0606(19) 0.066(2) 0.065(2) 0.0116(19) -0.0153(17) -0.0050(17)
C17 0.0539(16) 0.051(2) 0.050(2) -0.0011(15) -0.0018(14) 0.0008(14)

loop_
_atom_type_symbol
_atom_type_description
_atom_type_scat_dispersion_real
_atom_type_scat_dispersion_imag
_atom_type_scat_source
Zn Zn 0.2839 1.4301 'International Tables Vol C Tables 4.2.6.8 and 6.1.1.4'
N N 0.0061 0.0033 'International Tables Vol C Tables 4.2.6.8 and 6.1.1.4'
Cl Cl 0.1484 0.1585 'International Tables Vol C Tables 4.2.6.8 and 6.1.1.4'
P P 0.1023 0.0942 'International Tables Vol C Tables 4.2.6.8 and 6.1.1.4'
S S 0.1246 0.1234 'International Tables Vol C Tables 4.2.6.8 and 6.1.1.4'
C C 0.0033 0.0016 'International Tables Vol C Tables 4.2.6.8 and 6.1.1.4'
H H 0.0000 0.0000 'International Tables Vol C Tables 4.2.6.8 and 6.1.1.4'

loop_
_geom_angle_atom_site_label_1
_geom_angle_atom_site_label_2
_geom_angle_atom_site_label_3
_geom_angle
_geom_angle_site_symmetry_1
_geom_angle_site_symmetry_3
_geom_angle_publ_flag
N1 Zn1 Cl1 103.08(7) . . ?
N1 Zn1 Cl2 105.37(7) . . ?
Cl1 Zn1 Cl2 117.21(3) . . ?
N1 Zn1 Cl3 107.29(6) . . ?
Cl1 Zn1 Cl3 110.57(3) . . ?
Cl2 Zn1 Cl3 112.29(3) . . ?
C2 N1 C3 113.7(2) . . ?
C2 N1 Zn1 126.54(18) . . ?
C3 N1 Zn1 118.12(19) . . ?
C5 P1 C6 110.12(14) . . ?
C5 P1 C12 110.71(13) . . ?
C6 P1 C12 113.78(13) . . ?
C5 P1 C1 109.44(14) . . ?
C6 P1 C1 104.82(13) . . ?
C12 P1 C1 107.71(12) . . ?
C2 S1 C4 90.30(14) . . ?
C2 C1 P1 114.89(19) . . ?
C2 C1 H1A 108.5 . . ?
P1 C1 H1A 108.5 . . ?
C2 C1 H1B 108.5 . . ?
P1 C1 H1B 108.5 . . ?
H1A C1 H1B 107.5 . . ?
N1 C2 C1 123.3(2) . . ?
N1 C2 S1 118.4(2) . . ?
C1 C2 S1 118.3(2) . . ?
N1 C3 C4 109.5(3) . . ?
N1 C3 H3A 109.8 . . ?
C4 C3 H3A 109.8 . . ?
N1 C3 H3B 109.8 . . ?
C4 C3 H3B 109.8 . . ?
H3A C3 H3B 108.2 . . ?
C3 C4 S1 108.10(19) . . ?
C3 C4 H4A 110.1 . . ?
S1 C4 H4A 110.1 . . ?
C3 C4 H4B 110.1 . . ?
S1 C4 H4B 110.1 . . ?
H4A C4 H4B 108.4 . . ?
P1 C5 H5A 109.5 . . ?
P1 C5 H5B 109.5 . . ?
H5A C5 H5B 109.5 . . ?
P1 C5 H5C 109.5 . . ?
H5A C5 H5C 109.5 . . ?
H5B C5 H5C 109.5 . . ?
C11 C6 C7 120.3(3) . . ?
C11 C6 P1 122.0(2) . . ?
C7 C6 P1 117.7(2) . . ?
C8 C7 C6 118.4(3) . . ?
C8 C7 H7 120.8 . . ?
C6 C7 H7 120.8 . . ?
C9 C8 C7 120.9(3) . . ?
C9 C8 H8 119.6 . . ?
C7 C8 H8 119.6 . . ?
C8 C9 C10 120.6(3) . . ?
C8 C9 H9 119.7 . . ?
C10 C9 H9 119.7 . . ?
C9 C10 C11 119.8(3) . . ?
C9 C10 H10 120.1 . . ?
C11 C10 H10 120.1 . . ?
C6 C11 C10 120.1(3) . . ?
C6 C11 H11 120.0 . . ?
C10 C11 H11 120.0 . . ?
C17 C12 C13 120.0(3) . . ?
C17 C12 P1 120.2(2) . . ?
C13 C12 P1 119.3(2) . . ?
C12 C13 C14 118.8(3) . . ?
C12 C13 H13 120.6 . . ?
C14 C13 H13 120.6 . . ?
C15 C14 C13 120.6(3) . . ?
C15 C14 H14 119.7 . . ?
C13 C14 H14 119.7 . . ?
C14 C15 C16 120.5(3) . . ?
C14 C15 H15 119.8 . . ?
C16 C15 H15 119.8 . . ?
C15 C16 C17 119.6(3) . . ?
C15 C16 H16 120.2 . . ?
C17 C16 H16 120.2 . . ?
C12 C17 C16 120.5(3) . . ?
C12 C17 H17 119.8 . . ?
C16 C17 H17 119.8 . . ?

loop_
_geom_bond_atom_site_label_1
_geom_bond_atom_site_label_2
_geom_bond_distance
_geom_bond_site_symmetry_2
_geom_bond_publ_flag
Zn1 N1 2.085(2) . ?
Zn1 Cl1 2.2372(8) . ?
Zn1 Cl2 2.2446(9) . ?
Zn1 Cl3 2.2564(7) . ?
N1 C2 1.269(4) . ?
N1 C3 1.472(3) . ?
P1 C5 1.772(3) . ?
P1 C6 1.785(3) . ?
P1 C12 1.792(3) . ?
P1 C1 1.820(3) . ?
S1 C2 1.738(3) . ?
S1 C4 1.795(3) . ?
C1 C2 1.506(4) . ?
C1 H1A 0.9700 . ?
C1 H1B 0.9700 . ?
C3 C4 1.526(4) . ?
C3 H3A 0.9700 . ?
C3 H3B 0.9700 . ?
C4 H4A 0.9700 . ?
C4 H4B 0.9700 . ?
C5 H5A 0.9600 . ?
C5 H5B 0.9600 . ?
C5 H5C 0.9600 . ?
C6 C11 1.378(4) . ?
C6 C7 1.407(4) . ?
C7 C8 1.383(4) . ?
C7 H7 0.9300 . ?
C8 C9 1.365(5) . ?
C8 H8 0.9300 . ?
C9 C10 1.380(5) . ?
C9 H9 0.9300 . ?
C10 C11 1.379(4) . ?
C10 H10 0.9300 . ?
C11 H11 0.9300 . ?
C12 C17 1.378(4) . ?
C12 C13 1.385(4) . ?
C13 C14 1.397(4) . ?
C13 H13 0.9300 . ?
C14 C15 1.362(5) . ?
C14 H14 0.9300 . ?
C15 C16 1.373(5) . ?
C15 H15 0.9300 . ?
C16 C17 1.381(4) . ?
C16 H16 0.9300 . ?
C17 H17 0.9300 . ?
